data_4037966
loop_
_publ_author_name
'Tendyck, Jonas C.'
'Kl\"ocker, Hans'
'Sch\"urmann, Lina'
'W\"urthwein, Ernst-Ulrich'
'Hepp, Alexander'
'Layh, Marcus'
'Uhl, Werner'

_publ_section_title
;
 Aspects of phosphaallene chemistry - heat induced formation of
 1,2-dihydrophosphetes by intramolecular nucleophilic aromatic
 substitution and photochemical generation of tricyclic phosphiranes.
;
_journal_name_full 'The Journal of organic chemistry'
_journal_paper_doi 10.1021/acs.joc.9b03056
_journal_year 2020
_chemical_formula_sum 'C28 H36 Cl P'
_chemical_formula_weight 438.99
_space_group_crystal_system monoclinic
_space_group_IT_number 14
_space_group_name_Hall '-P 2yn'
_space_group_name_H-M_alt 'P 1 21/n 1'
_atom_sites_solution_hydrogens geom
_audit_creation_method SHELXL-2014/7
_cell_angle_alpha 90
_cell_angle_beta 94.523(2)
_cell_angle_gamma 90
_cell_formula_units_Z 4
_cell_length_a 10.2896(8)
_cell_length_b 19.8717(15)
_cell_length_c 12.6613(9)
_cell_measurement_reflns_used 9885
_cell_measurement_temperature 153(2)
_cell_measurement_theta_max 29.762
_cell_measurement_theta_min 2.609
_cell_volume 2580.8(3)
_computing_cell_refinement 'Bruker SAINT+'
_computing_data_collection 'Bruker SMART'
_computing_data_reduction 'Bruker SHELXTL'
_computing_molecular_graphics 'Bruker SHELXTL'
_computing_publication_material 'Bruker SHELXTL'
_computing_structure_refinement 'SHELXL-2014/7 (Sheldrick, 2014)'
_computing_structure_solution 'SHELXS-2014 (Sheldrick, 2014)'
_diffrn_ambient_temperature 153(2)
_diffrn_measured_fraction_theta_full 0.999
_diffrn_measured_fraction_theta_max 0.998
_diffrn_measurement_device_type 'CCD area detector'
_diffrn_measurement_method 'omega scans'
_diffrn_radiation_type MoK\a
_diffrn_radiation_wavelength 0.71073
_diffrn_reflns_av_R_equivalents 0.0343
_diffrn_reflns_av_unetI/netI 0.0303
_diffrn_reflns_Laue_measured_fraction_full 0.999
_diffrn_reflns_Laue_measured_fraction_max 0.998
_diffrn_reflns_limit_h_max 14
_diffrn_reflns_limit_h_min -14
_diffrn_reflns_limit_k_max 28
_diffrn_reflns_limit_k_min -26
_diffrn_reflns_limit_l_max 17
_diffrn_reflns_limit_l_min -17
_diffrn_reflns_number 36718
_diffrn_reflns_point_group_measured_fraction_full 0.999
_diffrn_reflns_point_group_measured_fraction_max 0.998
_diffrn_reflns_theta_full 25.242
_diffrn_reflns_theta_max 30.067
_diffrn_reflns_theta_min 2.609
_diffrn_source microsource
_exptl_absorpt_coefficient_mu 0.222
_exptl_absorpt_correction_T_max 0.7460
_exptl_absorpt_correction_T_min 0.6857
_exptl_absorpt_correction_type empirical
_exptl_absorpt_process_details SADABS
_exptl_crystal_colour colourless
_exptl_crystal_density_diffrn 1.130
_exptl_crystal_description block
_exptl_crystal_F_000 944
_exptl_crystal_size_max 0.150
_exptl_crystal_size_mid 0.120
_exptl_crystal_size_min 0.110
_refine_diff_density_max 1.028
_refine_diff_density_min -0.572
_refine_diff_density_rms 0.052
_refine_ls_extinction_method none
_refine_ls_goodness_of_fit_ref 1.029
_refine_ls_hydrogen_treatment constr
_refine_ls_matrix_type full
_refine_ls_number_parameters 360
_refine_ls_number_reflns 7562
_refine_ls_number_restraints 360
_refine_ls_restrained_S_all 1.019
_refine_ls_R_factor_all 0.0741
_refine_ls_R_factor_gt 0.0546
_refine_ls_shift/su_max 0.000
_refine_ls_shift/su_mean 0.000
_refine_ls_structure_factor_coef Fsqd
_refine_ls_weighting_details 'w=1/[\s^2^(Fo^2^)+(0.0784P)^2^+1.2522P] where P=(Fo^2^+2Fc^2^)/3'
_refine_ls_weighting_scheme calc
_refine_ls_wR_factor_gt 0.1460
_refine_ls_wR_factor_ref 0.1577
_reflns_Friedel_coverage 0.000
_reflns_number_gt 5865
_reflns_number_total 7562
_reflns_threshold_expression 'I > 2\s(I)'
_cod_data_source_file jo9b03056_si_001.cif
_cod_data_source_block sad
_cod_original_sg_symbol_H-M 'P 21/n'
_cod_database_code 4037966
_shelx_shelxl_version_number 2014/7
_shelx_space_group_comment
;
The symmetry employed for this shelxl refinement is uniquely defined
by the following loop, which should always be used as a source of
symmetry information in preference to the above space-group names.
They are only intended as comments.
;
_shelx_estimated_absorpt_t_min 0.967
_shelx_estimated_absorpt_t_max 0.976

loop_
_space_group_symop_operation_xyz
'x, y, z'
'-x+1/2, y+1/2, -z+1/2'
'-x, -y, -z'
'x-1/2, -y-1/2, z-1/2'

loop_
_atom_site_label
_atom_site_type_symbol
_atom_site_fract_x
_atom_site_fract_y
_atom_site_fract_z
_atom_site_U_iso_or_equiv
_atom_site_adp_type
_atom_site_occupancy
_atom_site_site_symmetry_order
_atom_site_calc_flag
_atom_site_refinement_flags_posn
_atom_site_refinement_flags_adp
_atom_site_refinement_flags_occupancy
_atom_site_disorder_assembly
_atom_site_disorder_group
P1 P 0.79113(4) 0.21514(2) 0.37201(3) 0.03094(12) Uani 1 1 d . . . . .
C1 C 0.77246(15) 0.12689(9) 0.42093(12) 0.0311(3) Uani 1 1 d . . . . .
C2 C 0.77391(19) 0.06455(9) 0.38420(13) 0.0379(4) Uani 1 1 d . . . . .
H2 H 0.7657 0.0304 0.4357 0.046 Uiso 1 1 calc R U . . .
C3 C 0.7866(2) 0.03952(10) 0.27323(15) 0.0462(5) Uani 1 1 d D . . . .
C31 C 0.9118(3) -0.00223(12) 0.27272(18) 0.0580(6) Uani 1 1 d D . . . .
H31A H 0.9183 -0.0215 0.2021 0.070 Uiso 1 1 calc R U . . .
H31B H 0.9097 -0.0386 0.3248 0.070 Uiso 1 1 calc R U . . .
H31C H 0.9874 0.0267 0.2909 0.070 Uiso 1 1 calc R U . . .
C32 C 0.7919(3) 0.09585(12) 0.19298(16) 0.0640(7) Uani 1 1 d D . . . .
H32A H 0.7109 0.1219 0.1908 0.077 Uiso 1 1 calc R U . . .
H32B H 0.8023 0.0767 0.1228 0.077 Uiso 1 1 calc R U . . .
H32C H 0.8660 0.1254 0.2134 0.077 Uiso 1 1 calc R U . . .
C33 C 0.6684(3) -0.00506(15) 0.2435(2) 0.0700(7) Uani 1 1 d D . . . .
H33A H 0.5888 0.0221 0.2420 0.084 Uiso 1 1 calc R U . . .
H33B H 0.6642 -0.0411 0.2961 0.084 Uiso 1 1 calc R U . . .
H33C H 0.6764 -0.0248 0.1734 0.084 Uiso 1 1 calc R U . . .
C4 C 0.75496(14) 0.22196(8) 0.51224(12) 0.0273(3) Uani 1 1 d . . . . .
C5 C 0.74239(14) 0.26701(8) 0.59487(12) 0.0276(3) Uani 1 1 d . . . . .
C51 C 0.7437(5) 0.3419(4) 0.5787(5) 0.0341(14) Uani 0.659(4) 1 d D U P A 1
C511 C 0.8747(4) 0.37014(16) 0.6266(3) 0.0612(11) Uani 0.659(4) 1 d D U P A 1
H51A H 0.8779 0.4177 0.6139 0.073 Uiso 0.659(4) 1 calc R U P A 1
H51B H 0.9449 0.3484 0.5942 0.073 Uiso 0.659(4) 1 calc R U P A 1
H51C H 0.8829 0.3618 0.7015 0.073 Uiso 0.659(4) 1 calc R U P A 1
C512 C 0.6315(4) 0.37393(18) 0.6316(3) 0.0641(12) Uani 0.659(4) 1 d D U P A 1
H51D H 0.6395 0.3637 0.7059 0.077 Uiso 0.659(4) 1 calc R U P A 1
H51E H 0.5503 0.3565 0.6003 0.077 Uiso 0.659(4) 1 calc R U P A 1
H51F H 0.6336 0.4218 0.6220 0.077 Uiso 0.659(4) 1 calc R U P A 1
C513 C 0.7301(3) 0.36371(14) 0.4623(2) 0.0433(7) Uani 0.659(4) 1 d D U P A 1
H51G H 0.6521 0.3446 0.4280 0.052 Uiso 0.659(4) 1 calc R U P A 1
H51H H 0.8042 0.3483 0.4277 0.052 Uiso 0.659(4) 1 calc R U P A 1
H51I H 0.7253 0.4119 0.4583 0.052 Uiso 0.659(4) 1 calc R U P A 1
C5A C 0.7425(12) 0.3464(7) 0.5883(9) 0.038(3) Uani 0.341(4) 1 d D U P A 2
C51A C 0.6261(8) 0.3647(3) 0.5119(5) 0.061(2) Uani 0.341(4) 1 d D U P A 2
H51J H 0.6263 0.4122 0.4986 0.073 Uiso 0.341(4) 1 calc R U P A 2
H51K H 0.5470 0.3524 0.5425 0.073 Uiso 0.341(4) 1 calc R U P A 2
H51L H 0.6316 0.3408 0.4465 0.073 Uiso 0.341(4) 1 calc R U P A 2
C51B C 0.7314(10) 0.3815(3) 0.6927(5) 0.072(3) Uani 0.341(4) 1 d D U P A 2
H51M H 0.7273 0.4292 0.6815 0.086 Uiso 0.341(4) 1 calc R U P A 2
H51N H 0.8061 0.3708 0.7400 0.086 Uiso 0.341(4) 1 calc R U P A 2
H51O H 0.6537 0.3667 0.7231 0.086 Uiso 0.341(4) 1 calc R U P A 2
C51C C 0.8687(8) 0.3644(4) 0.5409(8) 0.069(2) Uani 0.341(4) 1 d D U P A 2
H51P H 0.8720 0.3422 0.4738 0.082 Uiso 0.341(4) 1 calc R U P A 2
H51Q H 0.9412 0.3502 0.5879 0.082 Uiso 0.341(4) 1 calc R U P A 2
H51R H 0.8728 0.4122 0.5308 0.082 Uiso 0.341(4) 1 calc R U P A 2
C6 C 0.73112(14) 0.23741(8) 0.69418(12) 0.0277(3) Uani 1 1 d . . . . .
H6 H 0.7212 0.2664 0.7527 0.033 Uiso 1 1 calc R U . . .
C7 C 0.73349(14) 0.16776(8) 0.71286(11) 0.0261(3) Uani 1 1 d . . . . .
C71 C 0.7200(10) 0.1392(4) 0.8219(9) 0.031(2) Uani 0.534(4) 1 d D U P B 3
C711 C 0.5970(4) 0.0940(2) 0.8216(3) 0.0495(10) Uani 0.534(4) 1 d D U P B 3
H71A H 0.5915 0.0749 0.8907 0.059 Uiso 0.534(4) 1 calc R U P B 3
H71B H 0.6027 0.0586 0.7706 0.059 Uiso 0.534(4) 1 calc R U P B 3
H71C H 0.5207 0.1206 0.8032 0.059 Uiso 0.534(4) 1 calc R U P B 3
C712 C 0.8373(4) 0.0945(2) 0.8531(3) 0.0519(11) Uani 0.534(4) 1 d D U P B 3
H71D H 0.9157 0.1207 0.8534 0.062 Uiso 0.534(4) 1 calc R U P B 3
H71E H 0.8407 0.0584 0.8031 0.062 Uiso 0.534(4) 1 calc R U P B 3
H71F H 0.8293 0.0764 0.9226 0.062 Uiso 0.534(4) 1 calc R U P B 3
C713 C 0.7064(5) 0.1924(2) 0.9083(3) 0.0576(13) Uani 0.534(4) 1 d D U P B 3
H71G H 0.7813 0.2214 0.9124 0.069 Uiso 0.534(4) 1 calc R U P B 3
H71H H 0.7003 0.1705 0.9753 0.069 Uiso 0.534(4) 1 calc R U P B 3
H71I H 0.6292 0.2186 0.8913 0.069 Uiso 0.534(4) 1 calc R U P B 3
C7A C 0.7252(10) 0.1421(5) 0.8288(9) 0.029(2) Uani 0.466(4) 1 d D U P B 4
C71A C 0.7349(5) 0.0656(2) 0.8340(3) 0.0494(12) Uani 0.466(4) 1 d D U P B 4
H71J H 0.6636 0.0461 0.7909 0.059 Uiso 0.466(4) 1 calc R U P B 4
H71K H 0.7314 0.0511 0.9060 0.059 Uiso 0.466(4) 1 calc R U P B 4
H71L H 0.8158 0.0514 0.8082 0.059 Uiso 0.466(4) 1 calc R U P B 4
C71B C 0.5949(4) 0.1636(3) 0.8648(3) 0.0512(12) Uani 0.466(4) 1 d D U P B 4
H71M H 0.5261 0.1439 0.8194 0.061 Uiso 0.466(4) 1 calc R U P B 4
H71N H 0.5880 0.2118 0.8617 0.061 Uiso 0.466(4) 1 calc R U P B 4
H71O H 0.5878 0.1488 0.9363 0.061 Uiso 0.466(4) 1 calc R U P B 4
C71C C 0.8354(5) 0.1730(3) 0.8982(3) 0.0591(15) Uani 0.466(4) 1 d D U P B 4
H71P H 0.8344 0.1556 0.9688 0.071 Uiso 0.466(4) 1 calc R U P B 4
H71Q H 0.8250 0.2210 0.8994 0.071 Uiso 0.466(4) 1 calc R U P B 4
H71R H 0.9170 0.1620 0.8705 0.071 Uiso 0.466(4) 1 calc R U P B 4
C8 C 0.74661(15) 0.12400(8) 0.62808(12) 0.0277(3) Uani 1 1 d . . . . .
H8 H 0.7486 0.0766 0.6379 0.033 Uiso 1 1 calc R U . . .
C9 C 0.75656(14) 0.15245(8) 0.52878(12) 0.0269(3) Uani 1 1 d . . . . .
C10 C 0.63187(15) 0.23010(9) 0.30252(13) 0.0337(3) Uani 1 1 d . . . . .
H10 H 0.5598 0.2113 0.3347 0.040 Uiso 1 1 calc R U . . .
C11 C 0.60253(15) 0.26393(9) 0.21224(13) 0.0320(3) Uani 1 1 d . . . . .
H11 H 0.5119 0.2656 0.1912 0.038 Uiso 1 1 calc R U . . .
C12 C 0.68444(14) 0.29894(8) 0.13977(12) 0.0277(3) Uani 1 1 d . . . . .
C13 C 0.82047(15) 0.29564(9) 0.14285(12) 0.0321(3) Uani 1 1 d . . . . .
H13 H 0.8663 0.2670 0.1930 0.039 Uiso 1 1 calc R U . . .
C14 C 0.88983(16) 0.33328(10) 0.07445(13) 0.0357(4) Uani 1 1 d . . . . .
H14 H 0.9822 0.3306 0.0778 0.043 Uiso 1 1 calc R U . . .
C15 C 0.82315(18) 0.37478(9) 0.00120(13) 0.0373(4) Uani 1 1 d . . . . .
Cl1 Cl 0.91176(6) 0.42574(3) -0.07878(5) 0.06347(18) Uani 1 1 d . . . . .
C16 C 0.68926(19) 0.37745(10) -0.00710(14) 0.0423(4) Uani 1 1 d . . . . .
H16 H 0.6442 0.4051 -0.0591 0.051 Uiso 1 1 calc R U . . .
C17 C 0.62078(17) 0.33920(9) 0.06159(13) 0.0363(4) Uani 1 1 d . . . . .
H17 H 0.5282 0.3405 0.0552 0.044 Uiso 1 1 calc R U . . .

loop_
_atom_site_aniso_label
_atom_site_aniso_U_11
_atom_site_aniso_U_22
_atom_site_aniso_U_33
_atom_site_aniso_U_23
_atom_site_aniso_U_13
_atom_site_aniso_U_12
P1 0.0273(2) 0.0385(2) 0.0273(2) 0.00679(16) 0.00376(15) -0.00014(16)
C1 0.0326(8) 0.0358(8) 0.0259(7) 0.0039(6) 0.0087(6) 0.0044(6)
C2 0.0504(10) 0.0387(9) 0.0263(8) 0.0007(6) 0.0133(7) 0.0052(7)
C3 0.0678(13) 0.0431(11) 0.0298(8) -0.0026(7) 0.0163(8) 0.0091(9)
C31 0.0771(16) 0.0551(13) 0.0445(11) -0.0051(9) 0.0226(11) 0.0171(11)
C32 0.106(2) 0.0583(14) 0.0305(10) 0.0027(9) 0.0257(11) 0.0205(13)
C33 0.0860(18) 0.0833(19) 0.0416(12) -0.0217(12) 0.0117(12) -0.0095(14)
C4 0.0230(6) 0.0324(8) 0.0263(7) 0.0048(6) 0.0016(5) 0.0009(5)
C5 0.0232(6) 0.0285(7) 0.0307(7) 0.0030(6) -0.0014(5) 0.0017(5)
C51 0.035(2) 0.034(3) 0.033(2) -0.0056(17) 0.0000(15) 0.0011(17)
C511 0.072(2) 0.0325(16) 0.073(3) 0.0070(15) -0.0298(19) -0.0133(15)
C512 0.088(3) 0.0423(18) 0.067(2) 0.0134(16) 0.032(2) 0.0281(17)
C513 0.0588(19) 0.0310(14) 0.0397(14) 0.0089(11) 0.0017(12) 0.0012(12)
C5A 0.069(5) 0.014(4) 0.029(4) 0.009(3) -0.010(3) 0.007(3)
C51A 0.087(5) 0.046(4) 0.046(3) -0.004(3) -0.020(3) 0.027(3)
C51B 0.145(8) 0.030(3) 0.038(3) -0.005(2) -0.010(4) 0.007(4)
C51C 0.080(5) 0.039(4) 0.086(6) 0.016(3) 0.001(4) -0.004(3)
C6 0.0252(7) 0.0301(8) 0.0275(7) -0.0024(6) -0.0005(5) 0.0012(6)
C7 0.0227(6) 0.0314(8) 0.0242(7) 0.0006(5) 0.0023(5) -0.0004(5)
C71 0.033(3) 0.033(3) 0.025(3) -0.009(2) 0.000(2) 0.002(2)
C711 0.056(2) 0.058(2) 0.0356(18) 0.0019(16) 0.0141(15) -0.0152(18)
C712 0.056(2) 0.067(3) 0.0327(18) 0.0109(17) 0.0004(15) 0.018(2)
C713 0.106(4) 0.041(2) 0.0267(16) -0.0039(14) 0.0137(19) -0.001(2)
C7A 0.033(4) 0.036(4) 0.020(3) 0.011(3) 0.007(3) -0.001(3)
C71A 0.073(3) 0.044(2) 0.033(2) 0.0113(16) 0.015(2) 0.002(2)
C71B 0.045(2) 0.073(3) 0.038(2) 0.009(2) 0.0174(17) 0.008(2)
C71C 0.062(3) 0.082(3) 0.0302(19) 0.020(2) -0.0156(19) -0.032(3)
C8 0.0291(7) 0.0278(7) 0.0267(7) 0.0016(5) 0.0059(5) 0.0008(6)
C9 0.0251(7) 0.0305(8) 0.0255(7) 0.0007(5) 0.0050(5) 0.0017(5)
C10 0.0254(7) 0.0419(9) 0.0342(8) 0.0028(7) 0.0038(6) -0.0037(6)
C11 0.0222(7) 0.0396(9) 0.0337(8) -0.0010(6) -0.0007(6) -0.0016(6)
C12 0.0260(7) 0.0325(8) 0.0240(7) -0.0019(6) -0.0018(5) -0.0015(6)
C13 0.0268(7) 0.0431(9) 0.0259(7) 0.0036(6) -0.0006(6) -0.0004(6)
C14 0.0312(8) 0.0485(10) 0.0279(7) 0.0007(7) 0.0046(6) -0.0045(7)
C15 0.0469(10) 0.0389(9) 0.0271(8) 0.0019(6) 0.0093(7) -0.0041(7)
Cl1 0.0764(4) 0.0633(4) 0.0541(3) 0.0179(3) 0.0269(3) -0.0058(3)
C16 0.0500(10) 0.0446(10) 0.0318(8) 0.0081(7) -0.0005(7) 0.0073(8)
C17 0.0314(8) 0.0437(10) 0.0329(8) 0.0022(7) -0.0034(6) 0.0039(7)

loop_
_atom_type_symbol
_atom_type_description
_atom_type_scat_dispersion_real
_atom_type_scat_dispersion_imag
_atom_type_scat_source
C C 0.0033 0.0016 'International Tables Vol C Tables 4.2.6.8 and 6.1.1.4'
H H 0.0000 0.0000 'International Tables Vol C Tables 4.2.6.8 and 6.1.1.4'
P P 0.1023 0.0942 'International Tables Vol C Tables 4.2.6.8 and 6.1.1.4'
Cl Cl 0.1484 0.1585 'International Tables Vol C Tables 4.2.6.8 and 6.1.1.4'

loop_
_geom_angle_atom_site_label_1
_geom_angle_atom_site_label_2
_geom_angle_atom_site_label_3
_geom_angle
_geom_angle_site_symmetry_1
_geom_angle_site_symmetry_3
_geom_angle_publ_flag
C10 P1 C4 102.15(7) . . ?
C10 P1 C1 101.56(8) . . ?
C4 P1 C1 73.59(7) . . ?
C2 C1 C9 130.64(15) . . ?
C2 C1 P1 139.03(13) . . ?
C9 C1 P1 90.31(11) . . ?
C1 C2 C3 129.88(17) . . ?
C1 C2 H2 115.1 . . ?
C3 C2 H2 115.1 . . ?
C2 C3 C32 113.06(17) . . ?
C2 C3 C33 107.17(17) . . ?
C32 C3 C33 109.5(2) . . ?
C2 C3 C31 108.52(17) . . ?
C32 C3 C31 108.81(18) . . ?
C33 C3 C31 109.8(2) . . ?
C3 C31 H31A 109.5 . . ?
C3 C31 H31B 109.5 . . ?
H31A C31 H31B 109.5 . . ?
C3 C31 H31C 109.5 . . ?
H31A C31 H31C 109.5 . . ?
H31B C31 H31C 109.5 . . ?
C3 C32 H32A 109.5 . . ?
C3 C32 H32B 109.5 . . ?
H32A C32 H32B 109.5 . . ?
C3 C32 H32C 109.5 . . ?
H32A C32 H32C 109.5 . . ?
H32B C32 H32C 109.5 . . ?
C3 C33 H33A 109.5 . . ?
C3 C33 H33B 109.5 . . ?
H33A C33 H33B 109.5 . . ?
C3 C33 H33C 109.5 . . ?
H33A C33 H33C 109.5 . . ?
H33B C33 H33C 109.5 . . ?
C5 C4 C9 121.63(14) . . ?
C5 C4 P1 143.89(13) . . ?
C9 C4 P1 94.05(10) . . ?
C4 C5 C6 115.09(14) . . ?
C4 C5 C51 122.2(3) . . ?
C6 C5 C51 122.7(3) . . ?
C4 C5 C5A 127.1(4) . . ?
C6 C5 C5A 117.8(4) . . ?
C5 C51 C512 109.8(4) . . ?
C5 C51 C513 114.2(5) . . ?
C512 C51 C513 106.9(5) . . ?
C5 C51 C511 108.9(4) . . ?
C512 C51 C511 110.3(5) . . ?
C513 C51 C511 106.7(4) . . ?
C51 C511 H51A 109.5 . . ?
C51 C511 H51B 109.5 . . ?
H51A C511 H51B 109.5 . . ?
C51 C511 H51C 109.5 . . ?
H51A C511 H51C 109.5 . . ?
H51B C511 H51C 109.5 . . ?
C51 C512 H51D 109.5 . . ?
C51 C512 H51E 109.5 . . ?
H51D C512 H51E 109.5 . . ?
C51 C512 H51F 109.5 . . ?
H51D C512 H51F 109.5 . . ?
H51E C512 H51F 109.5 . . ?
C51 C513 H51G 109.5 . . ?
C51 C513 H51H 109.5 . . ?
H51G C513 H51H 109.5 . . ?
C51 C513 H51I 109.5 . . ?
H51G C513 H51I 109.5 . . ?
H51H C513 H51I 109.5 . . ?
C51B C5A C51C 111.4(10) . . ?
C51B C5A C51A 109.7(8) . . ?
C51C C5A C51A 110.4(8) . . ?
C51B C5A C5 114.5(7) . . ?
C51C C5A C5 105.1(8) . . ?
C51A C5A C5 105.5(9) . . ?
C5A C51A H51J 109.5 . . ?
C5A C51A H51K 109.5 . . ?
H51J C51A H51K 109.5 . . ?
C5A C51A H51L 109.5 . . ?
H51J C51A H51L 109.5 . . ?
H51K C51A H51L 109.5 . . ?
C5A C51B H51M 109.5 . . ?
C5A C51B H51N 109.5 . . ?
H51M C51B H51N 109.5 . . ?
C5A C51B H51O 109.5 . . ?
H51M C51B H51O 109.5 . . ?
H51N C51B H51O 109.5 . . ?
C5A C51C H51P 109.5 . . ?
C5A C51C H51Q 109.5 . . ?
H51P C51C H51Q 109.5 . . ?
C5A C51C H51R 109.5 . . ?
H51P C51C H51R 109.5 . . ?
H51Q C51C H51R 109.5 . . ?
C5 C6 C7 124.29(14) . . ?
C5 C6 H6 117.9 . . ?
C7 C6 H6 117.9 . . ?
C8 C7 C6 119.07(14) . . ?
C8 C7 C71 119.4(3) . . ?
C6 C7 C71 121.6(3) . . ?
C8 C7 C7A 122.3(4) . . ?
C6 C7 C7A 118.6(4) . . ?
C7 C71 C712 109.2(7) . . ?
C7 C71 C713 114.4(6) . . ?
C712 C71 C713 109.3(7) . . ?
C7 C71 C711 110.5(6) . . ?
C712 C71 C711 107.0(6) . . ?
C713 C71 C711 106.3(7) . . ?
C71 C711 H71A 109.5 . . ?
C71 C711 H71B 109.5 . . ?
H71A C711 H71B 109.5 . . ?
C71 C711 H71C 109.5 . . ?
H71A C711 H71C 109.5 . . ?
H71B C711 H71C 109.5 . . ?
C71 C712 H71D 109.5 . . ?
C71 C712 H71E 109.5 . . ?
H71D C712 H71E 109.5 . . ?
C71 C712 H71F 109.5 . . ?
H71D C712 H71F 109.5 . . ?
H71E C712 H71F 109.5 . . ?
C71 C713 H71G 109.5 . . ?
C71 C713 H71H 109.5 . . ?
H71G C713 H71H 109.5 . . ?
C71 C713 H71I 109.5 . . ?
H71G C713 H71I 109.5 . . ?
H71H C713 H71I 109.5 . . ?
C71C C7A C71B 110.7(7) . . ?
C71C C7A C71A 109.7(8) . . ?
C71B C7A C71A 109.0(6) . . ?
C71C C7A C7 108.7(6) . . ?
C71B C7A C7 107.9(7) . . ?
C71A C7A C7 111.0(7) . . ?
C7A C71A H71J 109.5 . . ?
C7A C71A H71K 109.5 . . ?
H71J C71A H71K 109.5 . . ?
C7A C71A H71L 109.5 . . ?
H71J C71A H71L 109.5 . . ?
H71K C71A H71L 109.5 . . ?
C7A C71B H71M 109.5 . . ?
C7A C71B H71N 109.5 . . ?
H71M C71B H71N 109.5 . . ?
C7A C71B H71O 109.5 . . ?
H71M C71B H71O 109.5 . . ?
H71N C71B H71O 109.5 . . ?
C7A C71C H71P 109.5 . . ?
C7A C71C H71Q 109.5 . . ?
H71P C71C H71Q 109.5 . . ?
C7A C71C H71R 109.5 . . ?
H71P C71C H71R 109.5 . . ?
H71Q C71C H71R 109.5 . . ?
C9 C8 C7 117.43(14) . . ?
C9 C8 H8 121.3 . . ?
C7 C8 H8 121.3 . . ?
C8 C9 C4 122.48(14) . . ?
C8 C9 C1 135.85(15) . . ?
C4 C9 C1 101.66(13) . . ?
C11 C10 P1 128.85(13) . . ?
C11 C10 H10 115.6 . . ?
P1 C10 H10 115.6 . . ?
C10 C11 C12 131.97(15) . . ?
C10 C11 H11 114.0 . . ?
C12 C11 H11 114.0 . . ?
C17 C12 C13 117.35(15) . . ?
C17 C12 C11 117.02(14) . . ?
C13 C12 C11 125.63(14) . . ?
C14 C13 C12 121.43(15) . . ?
C14 C13 H13 119.3 . . ?
C12 C13 H13 119.3 . . ?
C15 C14 C13 119.28(16) . . ?
C15 C14 H14 120.4 . . ?
C13 C14 H14 120.4 . . ?
C16 C15 C14 121.06(16) . . ?
C16 C15 Cl1 120.07(14) . . ?
C14 C15 Cl1 118.85(14) . . ?
C15 C16 C17 119.09(16) . . ?
C15 C16 H16 120.5 . . ?
C17 C16 H16 120.5 . . ?
C16 C17 C12 121.69(16) . . ?
C16 C17 H17 119.2 . . ?
C12 C17 H17 119.2 . . ?

loop_
_geom_bond_atom_site_label_1
_geom_bond_atom_site_label_2
_geom_bond_distance
_geom_bond_site_symmetry_2
_geom_bond_publ_flag
P1 C10 1.8222(17) . ?
P1 C4 1.8476(16) . ?
P1 C1 1.8748(17) . ?
C1 C2 1.324(2) . ?
C1 C9 1.478(2) . ?
C2 C3 1.506(2) . ?
C2 H2 0.9500 . ?
C3 C32 1.516(3) . ?
C3 C33 1.528(3) . ?
C3 C31 1.532(3) . ?
C31 H31A 0.9800 . ?
C31 H31B 0.9800 . ?
C31 H31C 0.9800 . ?
C32 H32A 0.9800 . ?
C32 H32B 0.9800 . ?
C32 H32C 0.9800 . ?
C33 H33A 0.9800 . ?
C33 H33B 0.9800 . ?
C33 H33C 0.9800 . ?
C4 C5 1.391(2) . ?
C4 C9 1.397(2) . ?
C5 C6 1.401(2) . ?
C5 C51 1.504(8) . ?
C5 C5A 1.581(13) . ?
C51 C512 1.520(6) . ?
C51 C513 1.531(7) . ?
C51 C511 1.539(7) . ?
C511 H51A 0.9600 . ?
C511 H51B 0.9600 . ?
C511 H51C 0.9600 . ?
C512 H51D 0.9600 . ?
C512 H51E 0.9600 . ?
C512 H51F 0.9600 . ?
C513 H51G 0.9600 . ?
C513 H51H 0.9600 . ?
C513 H51I 0.9600 . ?
C5A C51B 1.506(12) . ?
C5A C51C 1.516(12) . ?
C5A C51A 1.522(12) . ?
C51A H51J 0.9600 . ?
C51A H51K 0.9600 . ?
C51A H51L 0.9600 . ?
C51B H51M 0.9600 . ?
C51B H51N 0.9600 . ?
C51B H51O 0.9600 . ?
C51C H51P 0.9600 . ?
C51C H51Q 0.9600 . ?
C51C H51R 0.9600 . ?
C6 C7 1.404(2) . ?
C6 H6 0.9500 . ?
C7 C8 1.396(2) . ?
C7 C71 1.509(12) . ?
C7 C7A 1.562(11) . ?
C71 C712 1.525(11) . ?
C71 C713 1.536(9) . ?
C71 C711 1.552(9) . ?
C711 H71A 0.9600 . ?
C711 H71B 0.9600 . ?
C711 H71C 0.9600 . ?
C712 H71D 0.9600 . ?
C712 H71E 0.9600 . ?
C712 H71F 0.9600 . ?
C713 H71G 0.9600 . ?
C713 H71H 0.9600 . ?
C713 H71I 0.9600 . ?
C7A C71C 1.509(10) . ?
C7A C71B 1.512(11) . ?
C7A C71A 1.524(10) . ?
C71A H71J 0.9600 . ?
C71A H71K 0.9600 . ?
C71A H71L 0.9600 . ?
C71B H71M 0.9600 . ?
C71B H71N 0.9600 . ?
C71B H71O 0.9600 . ?
C71C H71P 0.9600 . ?
C71C H71Q 0.9600 . ?
C71C H71R 0.9600 . ?
C8 C9 1.390(2) . ?
C8 H8 0.9500 . ?
C10 C11 1.340(2) . ?
C10 H10 0.9500 . ?
C11 C12 1.469(2) . ?
C11 H11 0.9500 . ?
C12 C17 1.395(2) . ?
C12 C13 1.399(2) . ?
C13 C14 1.384(2) . ?
C13 H13 0.9500 . ?
C14 C15 1.382(3) . ?
C14 H14 0.9500 . ?
C15 C16 1.374(3) . ?
C15 Cl1 1.7401(18) . ?
C16 C17 1.388(3) . ?
C16 H16 0.9500 . ?
C17 H17 0.9500 . ?

loop_
_geom_torsion_atom_site_label_1
_geom_torsion_atom_site_label_2
_geom_torsion_atom_site_label_3
_geom_torsion_atom_site_label_4
_geom_torsion
_geom_torsion_site_symmetry_1
_geom_torsion_site_symmetry_2
_geom_torsion_site_symmetry_3
_geom_torsion_site_symmetry_4
_geom_torsion_publ_flag
C10 P1 C1 C2 78.0(2) . . . . ?
C4 P1 C1 C2 177.4(2) . . . . ?
C10 P1 C1 C9 -103.47(10) . . . . ?
C4 P1 C1 C9 -4.05(9) . . . . ?
C9 C1 C2 C3 178.13(18) . . . . ?
P1 C1 C2 C3 -3.8(4) . . . . ?
C1 C2 C3 C32 -3.2(3) . . . . ?
C1 C2 C3 C33 -123.9(2) . . . . ?
C1 C2 C3 C31 117.6(2) . . . . ?
C10 P1 C4 C5 -85.5(2) . . . . ?
C1 P1 C4 C5 175.9(2) . . . . ?
C10 P1 C4 C9 102.94(10) . . . . ?
C1 P1 C4 C9 4.29(9) . . . . ?
C9 C4 C5 C6 -0.3(2) . . . . ?
P1 C4 C5 C6 -170.36(15) . . . . ?
C9 C4 C5 C51 178.5(3) . . . . ?
P1 C4 C5 C51 8.4(4) . . . . ?
C9 C4 C5 C5A 178.4(6) . . . . ?
P1 C4 C5 C5A 8.3(6) . . . . ?
C4 C5 C51 C512 132.7(4) . . . . ?
C6 C5 C51 C512 -48.7(5) . . . . ?
C4 C5 C51 C513 12.6(5) . . . . ?
C6 C5 C51 C513 -168.7(3) . . . . ?
C4 C5 C51 C511 -106.5(4) . . . . ?
C6 C5 C51 C511 72.1(4) . . . . ?
C4 C5 C5A C51B -178.1(6) . . . . ?
C6 C5 C5A C51B 0.6(11) . . . . ?
C4 C5 C5A C51C -55.5(9) . . . . ?
C6 C5 C5A C51C 123.2(6) . . . . ?
C4 C5 C5A C51A 61.2(8) . . . . ?
C6 C5 C5A C51A -120.2(6) . . . . ?
C4 C5 C6 C7 0.8(2) . . . . ?
C51 C5 C6 C7 -178.0(3) . . . . ?
C5A C5 C6 C7 -178.0(5) . . . . ?
C5 C6 C7 C8 -0.6(2) . . . . ?
C5 C6 C7 C71 -179.6(5) . . . . ?
C5 C6 C7 C7A 177.7(5) . . . . ?
C8 C7 C71 C712 57.2(6) . . . . ?
C6 C7 C71 C712 -123.9(4) . . . . ?
C8 C7 C71 C713 179.9(4) . . . . ?
C6 C7 C71 C713 -1.1(8) . . . . ?
C8 C7 C71 C711 -60.2(7) . . . . ?
C6 C7 C71 C711 118.7(5) . . . . ?
C8 C7 C7A C71C 121.3(5) . . . . ?
C6 C7 C7A C71C -57.0(8) . . . . ?
C8 C7 C7A C71B -118.7(5) . . . . ?
C6 C7 C7A C71B 63.1(6) . . . . ?
C8 C7 C7A C71A 0.6(9) . . . . ?
C6 C7 C7A C71A -177.6(4) . . . . ?
C6 C7 C8 C9 -0.1(2) . . . . ?
C71 C7 C8 C9 178.9(4) . . . . ?
C7A C7 C8 C9 -178.3(5) . . . . ?
C7 C8 C9 C4 0.6(2) . . . . ?
C7 C8 C9 C1 179.30(16) . . . . ?
C5 C4 C9 C8 -0.4(2) . . . . ?
P1 C4 C9 C8 173.77(13) . . . . ?
C5 C4 C9 C1 -179.51(14) . . . . ?
P1 C4 C9 C1 -5.34(12) . . . . ?
C2 C1 C9 C8 5.1(3) . . . . ?
P1 C1 C9 C8 -173.67(17) . . . . ?
C2 C1 C9 C4 -176.01(18) . . . . ?
P1 C1 C9 C4 5.25(11) . . . . ?
C4 P1 C10 C11 142.27(17) . . . . ?
C1 P1 C10 C11 -142.27(17) . . . . ?
P1 C10 C11 C12 0.6(3) . . . . ?
C10 C11 C12 C17 -169.25(19) . . . . ?
C10 C11 C12 C13 10.4(3) . . . . ?
C17 C12 C13 C14 3.0(2) . . . . ?
C11 C12 C13 C14 -176.60(16) . . . . ?
C12 C13 C14 C15 -0.3(3) . . . . ?
C13 C14 C15 C16 -2.2(3) . . . . ?
C13 C14 C15 Cl1 176.06(14) . . . . ?
C14 C15 C16 C17 1.9(3) . . . . ?
Cl1 C15 C16 C17 -176.38(15) . . . . ?
C15 C16 C17 C12 1.0(3) . . . . ?
C13 C12 C17 C16 -3.4(3) . . . . ?
C11 C12 C17 C16 176.28(17) . . . . ?
